data_4513034
loop_
_publ_author_name
'Liu, Kuojin'
'Qiu, Feng'
'Yang, Chongqing'
'Tang, Ruizhi'
'Fu, Yubin'
'Han, Sheng'
'Zhuang, Xiaodong'
'Mai, Yiyong'
'Zhang, Fan'
'Feng, Xinliang'

_publ_section_title
;
 Nonplanar Ladder-Type Polycyclic Conjugated Molecules: Structures and
 Solid-State Properties
;
_journal_issue 7
_journal_name_full 'Crystal Growth &amp; Design'
_journal_page_first 3332
_journal_paper_doi 10.1021/acs.cgd.5b00429
_journal_volume 15
_journal_year 2015
_chemical_formula_moiety 'C24 H16 O2'
_chemical_formula_sum 'C24 H16 O2'
_chemical_formula_weight 336.37
_chemical_name_systematic
; 
 ? 
;
_space_group_IT_number 14
_symmetry_cell_setting monoclinic
_symmetry_space_group_name_Hall '-P 2yn'
_symmetry_space_group_name_H-M 'P 1 21/n 1'
_atom_sites_solution_hydrogens geom
_atom_sites_solution_primary direct
_atom_sites_solution_secondary difmap
_audit_creation_method SHELXL-97
_cell_angle_alpha 90.00
_cell_angle_beta 97.417(2)
_cell_angle_gamma 90.00
_cell_formula_units_Z 4
_cell_length_a 12.1614(16)
_cell_length_b 8.1562(11)
_cell_length_c 16.023(2)
_cell_measurement_reflns_used 7714
_cell_measurement_temperature 173(2)
_cell_measurement_theta_max 27.53
_cell_measurement_theta_min 2.56
_cell_volume 1576.0(4)
_computing_cell_refinement 'Bruker SAINT'
_computing_data_collection 'Bruker APEX2'
_computing_data_reduction 'Bruker SAINT'
_computing_molecular_graphics 'Bruker SHELXTL'
_computing_publication_material 'Bruker SHELXTL'
_computing_structure_refinement 'SHELXL-97 (Sheldrick, 2008)'
_computing_structure_solution 'SHELXS-97 (Sheldrick, 2008)'
_diffrn_ambient_temperature 173(2)
_diffrn_measured_fraction_theta_full 0.993
_diffrn_measured_fraction_theta_max 0.993
_diffrn_measurement_device_type 'Bruker APEX-II CCD'
_diffrn_measurement_method '\f and \w scans'
_diffrn_radiation_monochromator graphite
_diffrn_radiation_source 'fine-focus sealed tube'
_diffrn_radiation_type MoK\a
_diffrn_radiation_wavelength 0.71073
_diffrn_reflns_av_R_equivalents 0.0171
_diffrn_reflns_av_sigmaI/netI 0.0188
_diffrn_reflns_limit_h_max 14
_diffrn_reflns_limit_h_min -14
_diffrn_reflns_limit_k_max 9
_diffrn_reflns_limit_k_min -9
_diffrn_reflns_limit_l_max 17
_diffrn_reflns_limit_l_min -19
_diffrn_reflns_number 9354
_diffrn_reflns_theta_full 25.50
_diffrn_reflns_theta_max 25.50
_diffrn_reflns_theta_min 1.98
_exptl_absorpt_coefficient_mu 0.089
_exptl_absorpt_correction_T_max 0.9824
_exptl_absorpt_correction_T_min 0.9781
_exptl_absorpt_correction_type multi-scan
_exptl_absorpt_process_details sadabs
_exptl_crystal_colour colourless
_exptl_crystal_density_diffrn 1.418
_exptl_crystal_density_method 'not measured'
_exptl_crystal_description block
_exptl_crystal_F_000 704
_exptl_crystal_size_max 0.25
_exptl_crystal_size_mid 0.20
_exptl_crystal_size_min 0.20
_refine_diff_density_max 0.203
_refine_diff_density_min -0.178
_refine_diff_density_rms 0.040
_refine_ls_extinction_method none
_refine_ls_goodness_of_fit_ref 1.078
_refine_ls_hydrogen_treatment constr
_refine_ls_matrix_type full
_refine_ls_number_parameters 235
_refine_ls_number_reflns 2921
_refine_ls_number_restraints 0
_refine_ls_restrained_S_all 1.078
_refine_ls_R_factor_all 0.0362
_refine_ls_R_factor_gt 0.0337
_refine_ls_shift/su_max 0.000
_refine_ls_shift/su_mean 0.000
_refine_ls_structure_factor_coef Fsqd
_refine_ls_weighting_details 'calc w=1/[\s^2^(Fo^2^)+(0.0533P)^2^+0.5032P] where P=(Fo^2^+2Fc^2^)/3'
_refine_ls_weighting_scheme calc
_refine_ls_wR_factor_gt 0.0964
_refine_ls_wR_factor_ref 0.0991
_reflns_number_gt 2679
_reflns_number_total 2921
_reflns_threshold_expression >2sigma(I)
_cod_data_source_file cg5b00429_si_002.cif
_cod_data_source_block mo_30118a_0m
_cod_depositor_comments
;
The following automatic conversions were performed:

'_symmetry_cell_setting' value 'Monoclinic' changed to 'monoclinic'
according to
/usr/data/users/saulius/crontab/automatic-downloads/rss-feeds/ACS/lib/dictionaries/cif_core.dic
dictionary named 'cif_core.dic' version 2.4.2 from 2011-04-26.

Automatic conversion script
Id: cif_fix_values 3271 2015-04-21 07:52:19Z andrius 

 Adding full bibliography for 4513034--4513035.cif.
;
_cod_original_cell_volume 1576.1(4)
_cod_original_sg_symbol_Hall '-P 2yn '
_cod_original_sg_symbol_H-M P2(1)/n
_cod_database_code 4513034

loop_
_symmetry_equiv_pos_as_xyz
'x, y, z'
'-x+1/2, y+1/2, -z+1/2'
'-x, -y, -z'
'x-1/2, -y-1/2, z-1/2'

loop_
_atom_site_label
_atom_site_type_symbol
_atom_site_fract_x
_atom_site_fract_y
_atom_site_fract_z
_atom_site_U_iso_or_equiv
_atom_site_adp_type
_atom_site_occupancy
_atom_site_symmetry_multiplicity
_atom_site_calc_flag
_atom_site_refinement_flags
O1 O 0.20016(7) 0.07295(11) 0.60761(5) 0.0268(2) Uani 1 1 d .
O2 O 0.36785(8) 0.13921(11) 0.09469(5) 0.0302(2) Uani 1 1 d .
C1 C 0.24786(10) 0.22598(15) 0.60935(7) 0.0227(3) Uani 1 1 d .
C2 C 0.21953(10) 0.33945(16) 0.66728(7) 0.0259(3) Uani 1 1 d .
H2 H 0.1651 0.3132 0.7027 0.031 Uiso 1 1 calc R
C3 C 0.27084(11) 0.49115(16) 0.67330(8) 0.0286(3) Uani 1 1 d .
H3 H 0.2501 0.5708 0.7117 0.034 Uiso 1 1 calc R
C4 C 0.35267(11) 0.52665(16) 0.62314(8) 0.0285(3) Uani 1 1 d .
H4 H 0.3919 0.6275 0.6300 0.034 Uiso 1 1 calc R
C5 C 0.37710(10) 0.41503(15) 0.56303(8) 0.0253(3) Uani 1 1 d .
H5 H 0.4326 0.4412 0.5285 0.030 Uiso 1 1 calc R
C6 C 0.32195(10) 0.26472(15) 0.55200(7) 0.0218(3) Uani 1 1 d .
C7 C 0.33874(9) 0.14095(14) 0.48746(7) 0.0216(3) Uani 1 1 d .
C8 C 0.32247(10) -0.02014(15) 0.50919(7) 0.0229(3) Uani 1 1 d .
C9 C 0.27818(11) -0.05278(15) 0.59094(8) 0.0267(3) Uani 1 1 d .
H9A H 0.2411 -0.1610 0.5883 0.032 Uiso 1 1 calc R
H9B H 0.3403 -0.0557 0.6373 0.032 Uiso 1 1 calc R
C10 C 0.34298(10) -0.14870(15) 0.45498(8) 0.0245(3) Uani 1 1 d .
H10 H 0.3322 -0.2590 0.4712 0.029 Uiso 1 1 calc R
C11 C 0.37827(10) -0.11635(15) 0.37907(8) 0.0247(3) Uani 1 1 d .
H11 H 0.3957 -0.2050 0.3446 0.030 Uiso 1 1 calc R
C12 C 0.38946(9) 0.04733(15) 0.35062(7) 0.0219(3) Uani 1 1 d .
C13 C 0.36372(9) 0.17900(15) 0.40418(7) 0.0217(3) Uani 1 1 d .
C14 C 0.35112(10) 0.33965(15) 0.37027(8) 0.0247(3) Uani 1 1 d .
H14 H 0.3329 0.4275 0.4049 0.030 Uiso 1 1 calc R
C15 C 0.36494(10) 0.36940(15) 0.28808(8) 0.0257(3) Uani 1 1 d .
H15 H 0.3518 0.4763 0.2654 0.031 Uiso 1 1 calc R
C16 C 0.39831(10) 0.24353(15) 0.23709(7) 0.0240(3) Uani 1 1 d .
C17 C 0.41469(9) 0.08498(15) 0.26726(7) 0.0227(3) Uani 1 1 d .
C18 C 0.44760(10) -0.03830(15) 0.20726(7) 0.0236(3) Uani 1 1 d .
C19 C 0.50558(10) -0.18423(16) 0.22816(8) 0.0262(3) Uani 1 1 d .
H19 H 0.5329 -0.2056 0.2854 0.031 Uiso 1 1 calc R
C20 C 0.52391(11) -0.29821(17) 0.16714(8) 0.0308(3) Uani 1 1 d .
H20 H 0.5635 -0.3963 0.1827 0.037 Uiso 1 1 calc R
C21 C 0.48439(12) -0.26875(18) 0.08328(8) 0.0339(3) Uani 1 1 d .
H21 H 0.4934 -0.3493 0.0419 0.041 Uiso 1 1 calc R
C22 C 0.43186(11) -0.12199(17) 0.05996(8) 0.0308(3) Uani 1 1 d .
H22 H 0.4062 -0.1004 0.0025 0.037 Uiso 1 1 calc R
C23 C 0.41701(10) -0.00704(16) 0.12098(8) 0.0260(3) Uani 1 1 d .
C24 C 0.41164(11) 0.27447(16) 0.14636(8) 0.0277(3) Uani 1 1 d .
H24A H 0.3721 0.3764 0.1270 0.033 Uiso 1 1 calc R
H24B H 0.4912 0.2892 0.1409 0.033 Uiso 1 1 calc R

loop_
_atom_site_aniso_label
_atom_site_aniso_U_11
_atom_site_aniso_U_22
_atom_site_aniso_U_33
_atom_site_aniso_U_23
_atom_site_aniso_U_13
_atom_site_aniso_U_12
O1 0.0275(5) 0.0254(5) 0.0297(5) 0.0008(4) 0.0116(4) -0.0030(4)
O2 0.0321(5) 0.0357(5) 0.0219(4) 0.0013(4) -0.0004(4) 0.0034(4)
C1 0.0221(6) 0.0247(6) 0.0213(6) 0.0030(5) 0.0021(4) 0.0008(5)
C2 0.0255(6) 0.0327(7) 0.0200(6) 0.0017(5) 0.0051(5) 0.0040(5)
C3 0.0337(7) 0.0289(7) 0.0229(6) -0.0035(5) 0.0026(5) 0.0058(5)
C4 0.0322(7) 0.0238(6) 0.0286(6) -0.0016(5) 0.0007(5) -0.0010(5)
C5 0.0251(6) 0.0263(6) 0.0250(6) 0.0016(5) 0.0053(5) -0.0012(5)
C6 0.0215(6) 0.0242(6) 0.0198(6) 0.0017(5) 0.0028(4) 0.0013(5)
C7 0.0186(5) 0.0241(6) 0.0224(6) -0.0005(5) 0.0038(4) -0.0013(4)
C8 0.0211(6) 0.0250(6) 0.0226(6) 0.0009(5) 0.0029(5) -0.0018(5)
C9 0.0312(7) 0.0235(6) 0.0267(6) 0.0024(5) 0.0088(5) 0.0000(5)
C10 0.0272(6) 0.0208(6) 0.0255(6) 0.0013(5) 0.0033(5) -0.0017(5)
C11 0.0259(6) 0.0236(6) 0.0245(6) -0.0023(5) 0.0036(5) 0.0004(5)
C12 0.0184(5) 0.0250(6) 0.0223(6) 0.0000(5) 0.0022(4) 0.0000(4)
C13 0.0186(5) 0.0244(6) 0.0227(6) 0.0000(5) 0.0041(4) -0.0015(4)
C14 0.0255(6) 0.0239(6) 0.0254(6) -0.0010(5) 0.0066(5) 0.0001(5)
C15 0.0262(6) 0.0235(6) 0.0276(6) 0.0044(5) 0.0042(5) 0.0007(5)
C16 0.0203(6) 0.0293(6) 0.0223(6) 0.0023(5) 0.0029(4) -0.0006(5)
C17 0.0184(5) 0.0276(6) 0.0220(6) -0.0004(5) 0.0019(4) 0.0002(5)
C18 0.0198(6) 0.0292(6) 0.0224(6) -0.0009(5) 0.0046(4) -0.0023(5)
C19 0.0239(6) 0.0310(7) 0.0242(6) -0.0007(5) 0.0048(5) 0.0007(5)
C20 0.0305(7) 0.0298(7) 0.0332(7) -0.0030(5) 0.0085(5) 0.0013(5)
C21 0.0392(8) 0.0343(7) 0.0298(7) -0.0098(6) 0.0110(6) -0.0047(6)
C22 0.0313(7) 0.0400(8) 0.0214(6) -0.0030(5) 0.0040(5) -0.0067(6)
C23 0.0210(6) 0.0326(7) 0.0246(6) 0.0012(5) 0.0034(5) -0.0015(5)
C24 0.0280(6) 0.0310(7) 0.0243(6) 0.0030(5) 0.0041(5) 0.0006(5)

loop_
_atom_type_symbol
_atom_type_description
_atom_type_scat_dispersion_real
_atom_type_scat_dispersion_imag
_atom_type_scat_source
C C 0.0033 0.0016 'International Tables Vol C Tables 4.2.6.8 and 6.1.1.4'
H H 0.0000 0.0000 'International Tables Vol C Tables 4.2.6.8 and 6.1.1.4'
O O 0.0106 0.0060 'International Tables Vol C Tables 4.2.6.8 and 6.1.1.4'

loop_
_geom_angle_atom_site_label_1
_geom_angle_atom_site_label_2
_geom_angle_atom_site_label_3
_geom_angle
C1 O1 C9 111.25(9)
C23 O2 C24 111.99(9)
O1 C1 C2 118.63(10)
O1 C1 C6 119.73(11)
C2 C1 C6 121.64(11)
C3 C2 C1 119.68(11)
C3 C2 H2 120.2
C1 C2 H2 120.2
C2 C3 C4 119.79(12)
C2 C3 H3 120.1
C4 C3 H3 120.1
C5 C4 C3 119.98(12)
C5 C4 H4 120.0
C3 C4 H4 120.0
C4 C5 C6 121.46(11)
C4 C5 H5 119.3
C6 C5 H5 119.3
C5 C6 C1 116.93(11)
C5 C6 C7 125.46(11)
C1 C6 C7 117.56(11)
C8 C7 C13 119.56(11)
C8 C7 C6 115.87(10)
C13 C7 C6 124.46(11)
C7 C8 C10 120.80(11)
C7 C8 C9 117.89(11)
C10 C8 C9 121.27(11)
O1 C9 C8 110.68(10)
O1 C9 H9A 109.5
C8 C9 H9A 109.5
O1 C9 H9B 109.5
C8 C9 H9B 109.5
H9A C9 H9B 108.1
C11 C10 C8 120.50(11)
C11 C10 H10 119.8
C8 C10 H10 119.8
C10 C11 C12 121.35(11)
C10 C11 H11 119.3
C12 C11 H11 119.3
C11 C12 C13 118.26(11)
C11 C12 C17 122.50(11)
C13 C12 C17 118.94(11)
C14 C13 C12 118.91(11)
C14 C13 C7 121.90(11)
C12 C13 C7 118.79(11)
C15 C14 C13 120.71(11)
C15 C14 H14 119.6
C13 C14 H14 119.6
C14 C15 C16 120.68(11)
C14 C15 H15 119.7
C16 C15 H15 119.7
C17 C16 C15 121.23(11)
C17 C16 C24 117.71(11)
C15 C16 C24 120.98(11)
C16 C17 C12 118.93(11)
C16 C17 C18 116.46(11)
C12 C17 C18 124.35(11)
C19 C18 C23 116.71(11)
C19 C18 C17 126.22(11)
C23 C18 C17 117.07(11)
C20 C19 C18 121.46(12)
C20 C19 H19 119.3
C18 C19 H19 119.3
C19 C20 C21 119.93(13)
C19 C20 H20 120.0
C21 C20 H20 120.0
C22 C21 C20 120.04(12)
C22 C21 H21 120.0
C20 C21 H21 120.0
C23 C22 C21 119.52(12)
C23 C22 H22 120.2
C21 C22 H22 120.2
O2 C23 C22 117.55(11)
O2 C23 C18 120.46(11)
C22 C23 C18 121.96(12)
O2 C24 C16 110.43(10)
O2 C24 H24A 109.6
C16 C24 H24A 109.6
O2 C24 H24B 109.6
C16 C24 H24B 109.6
H24A C24 H24B 108.1

loop_
_geom_bond_atom_site_label_1
_geom_bond_atom_site_label_2
_geom_bond_distance
O1 C1 1.3752(15)
O1 C9 1.4452(15)
O2 C23 1.3758(16)
O2 C24 1.4396(16)
C1 C2 1.3854(17)
C1 C6 1.4034(17)
C2 C3 1.3835(19)
C2 H2 0.9500
C3 C4 1.3880(19)
C3 H3 0.9500
C4 C5 1.3852(18)
C4 H4 0.9500
C5 C6 1.3977(17)
C5 H5 0.9500
C6 C7 1.4781(16)
C7 C8 1.3800(17)
C7 C13 1.4401(16)
C8 C10 1.4044(17)
C8 C9 1.5029(16)
C9 H9A 0.9900
C9 H9B 0.9900
C10 C11 1.3667(17)
C10 H10 0.9500
C11 C12 1.4229(17)
C11 H11 0.9500
C12 C13 1.4343(17)
C12 C17 1.4417(16)
C13 C14 1.4192(17)
C14 C15 1.3707(17)
C14 H14 0.9500
C15 C16 1.4042(18)
C15 H15 0.9500
C16 C17 1.3859(18)
C16 C24 1.5047(17)
C17 C18 1.4815(17)
C18 C19 1.4018(18)
C18 C23 1.4078(18)
C19 C20 1.3879(18)
C19 H19 0.9500
C20 C21 1.388(2)
C20 H20 0.9500
C21 C22 1.385(2)
C21 H21 0.9500
C22 C23 1.3831(18)
C22 H22 0.9500
C24 H24A 0.9900
C24 H24B 0.9900
